data_2200860
loop_
_publ_author_name
'Blake, Alexander J.'
'Hubberstey, Peter'
'Sampson, Claire L.'

_publ_section_title
;<i>catena</i>-Poly[[tetrakis(\m-acetato-\k<i>O</i>:\k<i>O</i>')dicopper(II)]-\m-2-aminopyrimidine-\k^2^<i>N</i>:<i>N</i>']
 at 150K
;
_journal_issue 3
_journal_name_full 'Acta Crystallographica Section E'
_journal_page_first m99
_journal_page_last m101
_journal_paper_doi 10.1107/S1600536802002544
_journal_volume 58
_journal_year 2002
_chemical_formula_iupac '[Cu2 (C2 H3 O2)4 (C4 H5 N3)]'
_chemical_formula_moiety 'C12 H17 Cu2 N3 O8'
_chemical_formula_sum 'C12 H17 Cu2 N3 O8'
_chemical_formula_weight 458.36
_chemical_name_common
;
(2-aminopyrimidine)copper(II) acetate
;
_chemical_name_systematic
;
catena-Poly[[tetrakis(\m-acetato-\kO:\kO')dicopper(II)]-\m-2-aminopyrimidine-
\k^2^N:N']
;
_space_group_IT_number 15
_symmetry_cell_setting monoclinic
_symmetry_space_group_name_Hall '-C 2yc'
_symmetry_space_group_name_H-M 'C 1 2/c 1'
_atom_sites_solution_hydrogens difmap
_atom_sites_solution_primary direct
_atom_sites_solution_secondary difmap
_audit_creation_method SHELXL-97
_cell_angle_alpha 90.00
_cell_angle_beta 94.13(5)
_cell_angle_gamma 90.00
_cell_formula_units_Z 4
_cell_length_a 15.096(8)
_cell_length_b 13.585(8)
_cell_length_c 8.580(4)
_cell_measurement_reflns_used 25
_cell_measurement_temperature 150(2)
_cell_measurement_theta_max 16.95
_cell_measurement_theta_min 12.80
_cell_volume 1755.0(16)
_computing_cell_refinement STADI-4
_computing_data_collection 'STADI4 (Stoe & Cie, 1995)'
_computing_data_reduction 'X-RED (Stoe & Cie, 1995)'
_computing_molecular_graphics 'CAMERON (Watkin et al., 1996)'
_computing_publication_material 'SHELXL97 and PLATON (Spek, 2002)'
_computing_structure_refinement 'SHELXL97 (Sheldrick, 1997)'
_computing_structure_solution 'SIR92 (Altomare et al., 1994)'
_diffrn_ambient_temperature 150(2)
_diffrn_measured_fraction_theta_full .988
_diffrn_measured_fraction_theta_max .988
_diffrn_measurement_device_type 'Stoe Stadi-4 four-circle'
_diffrn_measurement_method \w/\q
_diffrn_radiation_monochromator graphite
_diffrn_radiation_source 'fine-focus sealed tube'
_diffrn_radiation_type MoK\a
_diffrn_radiation_wavelength .71073
_diffrn_reflns_av_R_equivalents .016
_diffrn_reflns_av_sigmaI/netI .015
_diffrn_reflns_limit_h_max 17
_diffrn_reflns_limit_h_min -17
_diffrn_reflns_limit_k_max 16
_diffrn_reflns_limit_k_min 0
_diffrn_reflns_limit_l_max 10
_diffrn_reflns_limit_l_min -2
_diffrn_reflns_number 1980
_diffrn_reflns_theta_full 24.96
_diffrn_reflns_theta_max 24.96
_diffrn_reflns_theta_min 2.71
_diffrn_standards_decay_% none
_diffrn_standards_interval_time 60
_diffrn_standards_number 3
_exptl_absorpt_coefficient_mu 2.468
_exptl_absorpt_correction_T_max .623
_exptl_absorpt_correction_T_min .375
_exptl_absorpt_correction_type numerical
_exptl_absorpt_process_details '(X-RED; Stoe & Cie, 1995)'
_exptl_crystal_colour 'dark green'
_exptl_crystal_density_diffrn 1.735
_exptl_crystal_density_meas ?
_exptl_crystal_density_method 'not measured'
_exptl_crystal_description tablet
_exptl_crystal_F_000 928
_exptl_crystal_size_max .53
_exptl_crystal_size_mid .45
_exptl_crystal_size_min .196
_refine_diff_density_max .32
_refine_diff_density_min -.45
_refine_ls_extinction_method none
_refine_ls_goodness_of_fit_ref 1.152
_refine_ls_hydrogen_treatment mixed
_refine_ls_matrix_type full
_refine_ls_number_parameters 120
_refine_ls_number_reflns 1517
_refine_ls_number_restraints 1
_refine_ls_restrained_S_all 1.153
_refine_ls_R_factor_all .0262
_refine_ls_R_factor_gt .0237
_refine_ls_shift/su_max .001
_refine_ls_shift/su_mean .000
_refine_ls_structure_factor_coef Fsqd
_refine_ls_weighting_details 'calc w = 1/[\s^2^(Fo^2^)+(0.03P)^2^+4.087P] where P = (Fo^2^+2Fc^2^)/3'
_refine_ls_weighting_scheme calc
_refine_ls_wR_factor_gt .0610
_refine_ls_wR_factor_ref .0639
_reflns_number_gt 1428
_reflns_number_total 1517
_reflns_threshold_expression I>2\s(I)
_cod_data_source_file cf6150.cif
_cod_data_source_block I
_cod_depositor_comments
;
The following automatic conversions were performed:

'_exptl_crystal_density_meas' value 'not measured' was changed to '?'
- the value is perceived as not measured.

Automatic conversion script
Id: cif_fix_values 3008 2015-01-20 13:52:24Z robertas 
;
_cod_original_sg_symbol_H-M 'C 2/c'
_cod_database_code 2200860
_cod_database_fobs_code 2200860

loop_
_symmetry_equiv_pos_as_xyz
'x, y, z'
'-x, y, -z+1/2'
'x+1/2, y+1/2, z'
'-x+1/2, y+1/2, -z+1/2'
'-x, -y, -z'
'x, -y, z-1/2'
'-x+1/2, -y+1/2, -z'
'x+1/2, -y+1/2, z-1/2'

loop_
_atom_site_label
_atom_site_fract_x
_atom_site_fract_y
_atom_site_fract_z
_atom_site_U_iso_or_equiv
_atom_site_adp_type
_atom_site_calc_flag
_atom_site_refinement_flags
_atom_site_occupancy
_atom_site_disorder_assembly
_atom_site_disorder_group
_atom_site_type_symbol
Cu1 .180242(17) .28120(2) .56882(3) .01252(12) Uani d . 1 . . Cu
C1 .16842(17) .27617(17) .2372(3) .0177(5) Uani d . 1 . . C
C11 .12003(19) .2918(2) .0805(3) .0270(6) Uani d . 1 . . C
H11A .0587 .2743 .0856 .040 Uiso calc R 1 . . H
H11B .1461 .2514 .0042 .040 Uiso calc R 1 . . H
H11C .1243 .3598 .0513 .040 Uiso calc R 1 . . H
O11 .12790(12) .29606(15) .3558(2) .0269(4) Uani d . 1 . . O
O12 .24662(13) .24461(16) .2392(2) .0293(5) Uani d . 1 . . O
C2 .18900(16) .07504(18) .5111(3) .0177(5) Uani d . 1 . . C
C21 .1577(2) -.0303(2) .5196(4) .0326(7) Uani d . 1 . . C
H21A .1646 -.0623 .4215 .049 Uiso calc R 1 . . H
H21B .0963 -.0313 .5416 .049 Uiso calc R 1 . . H
H21C .1924 -.0641 .6011 .049 Uiso calc R 1 . . H
O21 .14316(12) .14108(13) .5678(2) .0280(4) Uani d . 1 . . O
O22 .26016(12) .08964(13) .4490(2) .0285(5) Uani d . 1 . . O
N11 .06641(12) .34547(14) .6823(2) .0149(4) Uani d . 1 . . N
C12 .0000 .2989(2) .7500 .0121(6) Uani d S 1 . . C
N12 .0000 .2004(2) .7500 .0177(6) Uani d SD 1 . . N
H12 .0425(14) .1701(19) .708(3) .027 Uiso d D 1 . . H
C13 .06495(19) .44346(19) .6845(4) .0324(7) Uani d . 1 . . C
H13 .1101 .4775 .6394 .039 Uiso calc R 1 . . H
C14 .0000 .4964(3) .7500 .0501(15) Uani d S 1 . . C
H14 .0000 .5649 .7500 .060 Uiso calc SR 1 . . H

loop_
_atom_site_aniso_label
_atom_site_aniso_U_11
_atom_site_aniso_U_22
_atom_site_aniso_U_33
_atom_site_aniso_U_12
_atom_site_aniso_U_13
_atom_site_aniso_U_23
Cu1 .01110(17) .01386(18) .01312(17) .00103(11) .00451(11) -.00030(10)
C1 .0216(13) .0138(12) .0177(12) .0012(9) .0023(10) -.0013(9)
C11 .0311(15) .0312(15) .0179(13) .0113(12) -.0028(11) -.0027(11)
O11 .0194(9) .0445(12) .0170(9) .0128(8) .0022(7) -.0011(8)
O12 .0223(10) .0511(12) .0146(9) .0145(9) .0025(7) -.0011(8)
C2 .0199(13) .0163(12) .0174(11) -.0013(10) .0039(10) -.0002(10)
C21 .0331(16) .0183(14) .0483(18) -.0051(12) .0162(13) -.0023(13)
O21 .0251(10) .0168(9) .0449(11) -.0024(8) .0220(8) -.0028(8)
O22 .0229(10) .0168(9) .0485(12) -.0036(8) .0214(9) -.0070(8)
N11 .0137(10) .0141(10) .0178(10) .0008(8) .0066(8) .0006(8)
C12 .0116(15) .0170(17) .0075(14) .000 -.0011(12) .000
N12 .0162(15) .0131(15) .0254(16) .000 .0129(12) .000
C13 .0278(15) .0149(13) .0580(19) -.0016(11) .0287(14) .0037(13)
C14 .045(3) .0120(19) .100(4) .000 .053(3) .000

loop_
_atom_type_symbol
_atom_type_description
_atom_type_scat_dispersion_real
_atom_type_scat_dispersion_imag
_atom_type_scat_source
C C .0033 .0016 'International Tables Vol C Tables 4.2.6.8 and 6.1.1.4'
H H .0000 .0000 'International Tables Vol C Tables 4.2.6.8 and 6.1.1.4'
N N .0061 .0033 'International Tables Vol C Tables 4.2.6.8 and 6.1.1.4'
O O .0106 .0060 'International Tables Vol C Tables 4.2.6.8 and 6.1.1.4'
Cu Cu .3201 1.2651 'International Tables Vol C Tables 4.2.6.8 and 6.1.1.4'

loop_
_geom_angle_atom_site_label_1
_geom_angle_atom_site_label_2
_geom_angle_atom_site_label_3
_geom_angle_site_symmetry_1
_geom_angle_site_symmetry_3
_geom_angle
O12 Cu1 O11 7_556 . 168.16(8)
O12 Cu1 O22 7_556 7_556 89.53(9)
O11 Cu1 O22 . 7_556 89.52(9)
O12 Cu1 O21 7_556 . 88.49(9)
O11 Cu1 O21 . . 89.99(9)
O22 Cu1 O21 7_556 . 168.01(7)
O12 Cu1 N11 7_556 . 96.31(8)
O11 Cu1 N11 . . 95.53(8)
O22 Cu1 N11 7_556 . 93.19(8)
O21 Cu1 N11 . . 98.78(8)
O12 Cu1 Cu1 7_556 7_556 84.15(7)
O11 Cu1 Cu1 . 7_556 84.03(7)
O22 Cu1 Cu1 7_556 7_556 82.42(6)
O21 Cu1 Cu1 . 7_556 85.61(6)
N11 Cu1 Cu1 . 7_556 175.59(5)
O11 C1 O12 . . 125.2(2)
O11 C1 C11 . . 117.6(2)
O12 C1 C11 . . 117.3(2)
C1 O11 Cu1 . . 123.38(17)
C1 O12 Cu1 . 7_556 123.27(17)
O22 C2 O21 . . 124.6(2)
O22 C2 C21 . . 116.9(2)
O21 C2 C21 . . 118.5(2)
C2 O21 Cu1 . . 121.70(16)
C2 O22 Cu1 . 7_556 125.62(17)
C13 N11 C12 . . 116.6(2)
C13 N11 Cu1 . . 114.49(16)
C12 N11 Cu1 . . 128.87(17)
N12 C12 N11 . . 117.91(15)
N12 C12 N11 . 2_556 117.91(15)
N11 C12 N11 . 2_556 124.2(3)
N11 C13 C14 . . 123.0(3)
C13 C14 C13 2_556 . 116.6(4)
C1 C11 H11A . . 109.5
C1 C11 H11B . . 109.5
H11A C11 H11B . . 109.5
C1 C11 H11C . . 109.5
H11A C11 H11C . . 109.5
H11B C11 H11C . . 109.5
C2 C21 H21A . . 109.5
C2 C21 H21B . . 109.5
H21A C21 H21B . . 109.5
C2 C21 H21C . . 109.5
H21A C21 H21C . . 109.5
H21B C21 H21C . . 109.5
C12 N12 H12 . . 118(2)
N11 C13 H13 . . 118.5
C14 C13 H13 . . 118.5
C13 C14 H14 . . 121.7

loop_
_geom_bond_atom_site_label_1
_geom_bond_atom_site_label_2
_geom_bond_site_symmetry_2
_geom_bond_distance
_geom_bond_publ_flag
Cu1 Cu1 7_556 2.6281(14) y
Cu1 N11 . 2.214(2) y
Cu1 O11 . 1.949(2) y
Cu1 O12 7_556 1.947(2) y
Cu1 O21 . 1.984(2) y
Cu1 O22 7_556 1.983(2) y
C1 O11 . 1.254(3) ?
C1 O12 . 1.255(3) ?
C1 C11 . 1.499(4) ?
C2 O22 . 1.249(3) ?
C2 O21 . 1.252(3) ?
C2 C21 . 1.510(4) ?
N11 C13 . 1.331(3) ?
N11 C12 . 1.352(2) ?
C12 N12 . 1.339(4) ?
C13 C14 . 1.369(3) ?
C11 H11A . .960 ?
C11 H11B . .960 ?
C11 H11C . .960 ?
C21 H21A . .960 ?
C21 H21B . .960 ?
C21 H21C . .960 ?
N12 H12 . .863(10) ?
C13 H13 . .930 ?
C14 H14 . .930 ?

loop_
_geom_torsion_atom_site_label_1
_geom_torsion_atom_site_label_2
_geom_torsion_atom_site_label_3
_geom_torsion_atom_site_label_4
_geom_torsion_site_symmetry_4
_geom_torsion
C13 N11 C12 N12 . -179.75(19)
C13 N11 C12 N11 2_556 .25(19)
C12 N11 C13 C14 . -.5(4)
N11 C13 C14 C13 2_556 .3(2)
